data_4509101
loop_
_publ_author_name
'Cao, Man-Li'
'Mo, Hao-Jun'
'Ye, Bao-Hui'

_publ_section_title
;
 Architecture of Hydrogen-Bonded Three-Dimensional NbO Net Based on
 Hydrogen Carbonate or Trimesic Acid Using a Hydrophobic, Predesigned,
 Cubic Cation [Co(H2O)6&#x2282;Co8L12] as a Template
;
_journal_issue 1
_journal_name_full 'Crystal Growth &amp; Design'
_journal_page_first 546
_journal_paper_doi 10.1021/cg800852d
_journal_volume 9
_journal_year 2009
_chemical_formula_sum 'C156 H144 Co9 N78 O36'
_chemical_formula_weight 4217.86
_chemical_name_systematic
; 
 ? 
;
_space_group_IT_number 2
_symmetry_cell_setting triclinic
_symmetry_space_group_name_Hall '-P 1'
_symmetry_space_group_name_H-M 'P -1'
_atom_sites_solution_hydrogens geom
_atom_sites_solution_primary direct
_atom_sites_solution_secondary difmap
_audit_creation_method SHELXL-97
_cell_angle_alpha 63.045(6)
_cell_angle_beta 60.671(5)
_cell_angle_gamma 88.246(6)
_cell_formula_units_Z 1
_cell_length_a 17.920(6)
_cell_length_b 18.051(6)
_cell_length_c 18.098(6)
_cell_measurement_reflns_used 15230
_cell_measurement_temperature 293(2)
_cell_measurement_theta_max 25.00
_cell_measurement_theta_min 1.34
_cell_volume 4409(3)
_computing_structure_refinement 'SHELXL-97 (Sheldrick, 1997)'
_computing_structure_solution 'SHELXS-97 (Sheldrick, 1990)'
_diffrn_ambient_temperature 293(2)
_diffrn_measured_fraction_theta_full 0.979
_diffrn_measured_fraction_theta_max 0.979
_diffrn_measurement_device_type 'Bruker Smart Apex CCD area detector'
_diffrn_measurement_method 'phi and omega scans'
_diffrn_radiation_monochromator graphite
_diffrn_radiation_source 'fine-focus sealed tube'
_diffrn_radiation_type MoK\a
_diffrn_radiation_wavelength 0.71073
_diffrn_reflns_av_R_equivalents 0.0343
_diffrn_reflns_av_sigmaI/netI 0.0757
_diffrn_reflns_limit_h_max 21
_diffrn_reflns_limit_h_min -21
_diffrn_reflns_limit_k_max 19
_diffrn_reflns_limit_k_min -21
_diffrn_reflns_limit_l_max 19
_diffrn_reflns_limit_l_min -21
_diffrn_reflns_number 22137
_diffrn_reflns_theta_full 25.00
_diffrn_reflns_theta_max 25.00
_diffrn_reflns_theta_min 1.34
_diffrn_standards_decay_% negligible
_exptl_absorpt_coefficient_mu 0.922
_exptl_absorpt_correction_T_max 0.7567
_exptl_absorpt_correction_T_min 0.7444
_exptl_absorpt_correction_type multi-scan
_exptl_absorpt_process_details SADABS
_exptl_crystal_colour RED
_exptl_crystal_density_diffrn 1.588
_exptl_crystal_density_method 'not measured'
_exptl_crystal_description BLOCK
_exptl_crystal_F_000 2157
_exptl_crystal_size_max 0.34
_exptl_crystal_size_mid 0.32
_exptl_crystal_size_min 0.32
_refine_diff_density_max 0.911
_refine_diff_density_min -0.697
_refine_diff_density_rms 0.110
_refine_ls_extinction_method none
_refine_ls_goodness_of_fit_ref 1.014
_refine_ls_hydrogen_treatment constr
_refine_ls_matrix_type full
_refine_ls_number_parameters 1239
_refine_ls_number_reflns 15230
_refine_ls_number_restraints 13
_refine_ls_restrained_S_all 1.016
_refine_ls_R_factor_all 0.0922
_refine_ls_R_factor_gt 0.0637
_refine_ls_shift/su_max 0.001
_refine_ls_shift/su_mean 0.000
_refine_ls_structure_factor_coef Fsqd
_refine_ls_weighting_details 'calc w=1/[\s^2^(Fo^2^)+(0.1206P)^2^+0.0000P] where P=(Fo^2^+2Fc^2^)/3'
_refine_ls_weighting_scheme calc
_refine_ls_wR_factor_gt 0.1823
_refine_ls_wR_factor_ref 0.2028
_reflns_number_gt 9756
_reflns_number_total 15230
_reflns_threshold_expression >2sigma(I)
_cod_data_source_file cg800852dsup3.cif
_cod_data_source_block 1
_cod_depositor_comments
;
The following automatic conversions were performed:

'_exptl_absorpt_correction_type' value 'MULTI-SCAN' changed to
'multi-scan' according to
/home/saulius/struct/CIF-dictionaries/cif_core.dic dictionary named
'cif_core.dic' version 2.4.2 from
2011-04-26.

'_refine_ls_hydrogen_treatment' value 'CONSTR' changed
to 'constr' according to
/home/saulius/struct/CIF-dictionaries/cif_core.dic dictionary named
'cif_core.dic' version 2.4.2 from 2011-04-26.

Automatic conversion script
Id: cif_fix_values 1891 2012-01-12 08:04:46Z andrius 
;
_cod_original_sg_symbol_H-M P-1
_cod_database_code 4509101

loop_
_symmetry_equiv_pos_as_xyz
'x, y, z'
'-x, -y, -z'

loop_
_atom_site_label
_atom_site_type_symbol
_atom_site_fract_x
_atom_site_fract_y
_atom_site_fract_z
_atom_site_U_iso_or_equiv
_atom_site_adp_type
_atom_site_occupancy
_atom_site_symmetry_multiplicity
_atom_site_calc_flag
_atom_site_refinement_flags
Co1 Co 0.40702(4) 0.64721(5) 0.70507(5) 0.0421(2) Uani 1 1 d .
Co2 Co 0.33337(4) 0.88272(5) 0.37602(5) 0.0380(2) Uani 1 1 d .
Co3 Co 0.20274(4) 1.11958(5) 0.56421(5) 0.0396(2) Uani 1 1 d .
Co4 Co 0.27671(4) 0.88115(5) 0.89643(5) 0.0399(2) Uani 1 1 d .
Co5 Co 0.5000 1.0000 0.5000 0.0459(3) Uani 1 2 d S
C1 C 0.9134(4) 0.8508(5) 0.5266(5) 0.0678(19) Uani 1 1 d .
H1A H 0.9597 0.8857 0.4621 0.081 Uiso 1 1 calc R
C2 C 0.9309(5) 0.8221(5) 0.5997(6) 0.081(2) Uani 1 1 d .
H2A H 0.9873 0.8379 0.5855 0.098 Uiso 1 1 calc R
C3 C 0.8631(5) 0.7700(5) 0.6933(6) 0.075(2) Uani 1 1 d .
H3A H 0.8731 0.7499 0.7442 0.091 Uiso 1 1 calc R
C4 C 0.7793(4) 0.7464(4) 0.7142(5) 0.0603(17) Uani 1 1 d .
H4A H 0.7329 0.7099 0.7782 0.072 Uiso 1 1 calc R
C5 C 0.7672(4) 0.7794(4) 0.6359(4) 0.0460(13) Uani 1 1 d .
C6 C 0.6814(3) 0.7553(3) 0.6496(4) 0.0426(13) Uani 1 1 d .
C7 C 0.6029(3) 0.7609(3) 0.5772(4) 0.0379(12) Uani 1 1 d .
C8 C 0.5430(3) 0.6770(4) 0.7443(4) 0.0435(13) Uani 1 1 d .
C9 C 0.4676(4) 0.6112(4) 0.8424(4) 0.0517(15) Uani 1 1 d .
C10 C 0.4656(4) 0.5858(4) 0.9274(4) 0.0645(18) Uani 1 1 d .
H10A H 0.5116 0.6099 0.9262 0.077 Uiso 1 1 calc R
C11 C 0.3944(5) 0.5244(5) 1.0137(5) 0.080(2) Uani 1 1 d .
H11A H 0.3910 0.5070 1.0724 0.096 Uiso 1 1 calc R
C12 C 0.3293(5) 0.4890(5) 1.0141(5) 0.080(2) Uani 1 1 d .
H12A H 0.2813 0.4462 1.0725 0.095 Uiso 1 1 calc R
C13 C 0.3345(4) 0.5171(4) 0.9266(5) 0.0682(19) Uani 1 1 d .
H13A H 0.2888 0.4932 0.9272 0.082 Uiso 1 1 calc R
C14 C 0.5207(4) 0.5141(4) 0.6764(5) 0.0652(18) Uani 1 1 d .
H14A H 0.5039 0.4923 0.7413 0.078 Uiso 1 1 calc R
C15 C 0.5813(5) 0.4817(5) 0.6222(6) 0.076(2) Uani 1 1 d .
H15A H 0.6061 0.4403 0.6498 0.091 Uiso 1 1 calc R
C16 C 0.6043(5) 0.5113(5) 0.5276(7) 0.077(2) Uani 1 1 d .
H16A H 0.6428 0.4884 0.4912 0.093 Uiso 1 1 calc R
C17 C 0.5700(4) 0.5746(5) 0.4876(5) 0.0621(17) Uani 1 1 d .
H17A H 0.5862 0.5967 0.4230 0.075 Uiso 1 1 calc R
C18 C 0.5107(3) 0.6059(4) 0.5444(4) 0.0466(14) Uani 1 1 d .
C19 C 0.4697(3) 0.6732(4) 0.5071(4) 0.0429(13) Uani 1 1 d .
C20 C 0.3760(3) 0.7617(3) 0.5354(4) 0.0374(12) Uani 1 1 d .
C21 C 0.4428(3) 0.7559(4) 0.3917(4) 0.0426(13) Uani 1 1 d .
C22 C 0.4494(3) 0.7815(4) 0.2977(4) 0.0447(13) Uani 1 1 d .
C23 C 0.5022(4) 0.7509(4) 0.2357(4) 0.0595(16) Uani 1 1 d .
H23A H 0.5359 0.7139 0.2515 0.071 Uiso 1 1 calc R
C24 C 0.5036(5) 0.7760(5) 0.1523(5) 0.078(2) Uani 1 1 d .
H24A H 0.5388 0.7565 0.1100 0.094 Uiso 1 1 calc R
C25 C 0.4525(5) 0.8307(5) 0.1299(5) 0.074(2) Uani 1 1 d .
H25A H 0.4528 0.8486 0.0728 0.089 Uiso 1 1 calc R
C26 C 0.4014(5) 0.8577(4) 0.1950(4) 0.0636(17) Uani 1 1 d .
H26A H 0.3665 0.8940 0.1808 0.076 Uiso 1 1 calc R
C27 C 0.7680(4) 1.2921(4) -0.0839(5) 0.0676(19) Uani 1 1 d .
H27A H 0.8262 1.2949 -0.1002 0.081 Uiso 1 1 calc R
C28 C 0.7512(5) 1.3593(5) -0.1445(5) 0.078(2) Uani 1 1 d .
H28A H 0.7966 1.4063 -0.2004 0.094 Uiso 1 1 calc R
C29 C 0.6648(5) 1.3557(5) -0.1209(5) 0.078(2) Uani 1 1 d .
H29A H 0.6510 1.3997 -0.1613 0.094 Uiso 1 1 calc R
C30 C 0.5999(4) 1.2855(4) -0.0365(5) 0.0590(16) Uani 1 1 d .
H30A H 0.5411 1.2819 -0.0179 0.071 Uiso 1 1 calc R
C31 C 0.6227(3) 1.2212(4) 0.0198(4) 0.0443(13) Uani 1 1 d .
C32 C 0.5565(3) 1.1415(3) 0.1082(4) 0.0389(12) Uani 1 1 d .
C33 C 0.5260(3) 1.0041(4) 0.2361(4) 0.0382(13) Uani 1 1 d .
C34 C 0.4186(3) 1.0595(3) 0.2068(3) 0.0339(11) Uani 1 1 d .
C35 C 0.3259(3) 1.0464(4) 0.2320(4) 0.0403(13) Uani 1 1 d .
C36 C 0.2941(4) 1.1126(4) 0.1903(4) 0.0509(14) Uani 1 1 d .
H36A H 0.3300 1.1680 0.1451 0.061 Uiso 1 1 calc R
C37 C 0.2071(4) 1.0948(5) 0.2174(5) 0.0588(16) Uani 1 1 d .
H37A H 0.1838 1.1382 0.1900 0.071 Uiso 1 1 calc R
C38 C 0.1557(4) 1.0130(5) 0.2845(4) 0.0594(17) Uani 1 1 d .
H38A H 0.0970 1.0003 0.3037 0.071 Uiso 1 1 calc R
C39 C 0.1920(4) 0.9495(4) 0.3237(4) 0.0554(16) Uani 1 1 d .
H39A H 0.1570 0.8937 0.3692 0.067 Uiso 1 1 calc R
C40 C 0.2085(4) 0.7054(4) 0.4763(5) 0.0625(17) Uani 1 1 d .
H40A H 0.2464 0.7055 0.4182 0.075 Uiso 1 1 calc R
C41 C 0.1438(4) 0.6323(4) 0.5550(5) 0.0695(19) Uani 1 1 d .
H41A H 0.1391 0.5834 0.5506 0.083 Uiso 1 1 calc R
C42 C 0.0867(4) 0.6323(4) 0.6397(5) 0.0704(19) Uani 1 1 d .
H42A H 0.0416 0.5839 0.6932 0.084 Uiso 1 1 calc R
C43 C 0.0963(4) 0.7051(4) 0.6456(4) 0.0572(16) Uani 1 1 d .
H43A H 0.0589 0.7062 0.7030 0.069 Uiso 1 1 calc R
C44 C 0.1625(3) 0.7751(3) 0.5640(4) 0.0432(13) Uani 1 1 d .
C45 C 0.1775(3) 0.8573(3) 0.5614(4) 0.0368(12) Uani 1 1 d .
C46 C 0.2617(3) 0.9968(4) 0.4746(4) 0.0393(13) Uani 1 1 d .
C47 C 0.1316(3) 0.9405(4) 0.6273(4) 0.0390(12) Uani 1 1 d .
C48 C 0.0635(3) 0.9539(4) 0.7084(4) 0.0406(13) Uani 1 1 d .
C49 C -0.0042(3) 0.8882(4) 0.7945(4) 0.0506(14) Uani 1 1 d .
H49A H -0.0098 0.8327 0.8049 0.061 Uiso 1 1 calc R
C50 C -0.0648(4) 0.9057(5) 0.8664(4) 0.0581(17) Uani 1 1 d .
H50A H -0.1113 0.8622 0.9258 0.070 Uiso 1 1 calc R
C51 C -0.0543(4) 0.9873(5) 0.8477(5) 0.0619(18) Uani 1 1 d .
H51A H -0.0936 1.0007 0.8946 0.074 Uiso 1 1 calc R
C52 C 0.0152(4) 1.0509(4) 0.7586(5) 0.0580(16) Uani 1 1 d .
H52A H 0.0211 1.1068 0.7468 0.070 Uiso 1 1 calc R
C53 C 0.1578(4) 1.2936(4) 0.5490(5) 0.0635(17) Uani 1 1 d .
H53A H 0.1403 1.2951 0.5078 0.076 Uiso 1 1 calc R
C54 C 0.1574(5) 1.3622(5) 0.5632(5) 0.074(2) Uani 1 1 d .
H54A H 0.1411 1.4099 0.5307 0.089 Uiso 1 1 calc R
C55 C 0.1808(5) 1.3605(5) 0.6247(5) 0.0718(19) Uani 1 1 d .
H55A H 0.1789 1.4059 0.6363 0.086 Uiso 1 1 calc R
C56 C 0.2074(4) 1.2906(4) 0.6695(5) 0.0581(16) Uani 1 1 d .
H56A H 0.2257 1.2887 0.7102 0.070 Uiso 1 1 calc R
C57 C 0.2064(3) 1.2234(4) 0.6528(4) 0.0431(13) Uani 1 1 d .
C58 C 0.2288(3) 1.1433(4) 0.7028(4) 0.0404(13) Uani 1 1 d .
C59 C 0.2390(3) 1.0048(4) 0.7330(3) 0.0398(13) Uani 1 1 d .
C60 C 0.2553(3) 1.0592(4) 0.8194(4) 0.0377(12) Uani 1 1 d .
C61 C 0.2683(3) 1.0454(4) 0.8996(4) 0.0410(13) Uani 1 1 d .
C62 C 0.2798(4) 1.1117(4) 0.9138(4) 0.0539(15) Uani 1 1 d .
H62A H 0.2805 1.1672 0.8733 0.065 Uiso 1 1 calc R
C63 C 0.2903(4) 1.0924(5) 0.9920(5) 0.0608(17) Uani 1 1 d .
H63A H 0.2983 1.1354 1.0042 0.073 Uiso 1 1 calc R
C64 C 0.2887(4) 1.0112(5) 1.0495(5) 0.0627(18) Uani 1 1 d .
H64A H 0.2955 0.9977 1.1015 0.075 Uiso 1 1 calc R
C65 C 0.2769(4) 0.9488(4) 1.0301(4) 0.0545(15) Uani 1 1 d .
H65A H 0.2755 0.8930 1.0703 0.065 Uiso 1 1 calc R
C66 C 0.0731(4) 0.8553(5) 1.0335(5) 0.0678(19) Uani 1 1 d .
H66A H 0.0898 0.8921 1.0488 0.081 Uiso 1 1 calc R
C67 C -0.0160(4) 0.8261(5) 1.0739(5) 0.076(2) Uani 1 1 d .
H67A H -0.0582 0.8435 1.1148 0.091 Uiso 1 1 calc R
C68 C -0.0407(4) 0.7712(5) 1.0523(5) 0.0693(19) Uani 1 1 d .
H68A H -0.1001 0.7504 1.0788 0.083 Uiso 1 1 calc R
C69 C 0.0228(3) 0.7472(4) 0.9914(5) 0.0573(16) Uani 1 1 d .
H69A H 0.0072 0.7097 0.9764 0.069 Uiso 1 1 calc R
C70 C 0.1107(3) 0.7799(4) 0.9526(4) 0.0467(14) Uani 1 1 d .
C71 C 0.1838(3) 0.7547(4) 0.8879(4) 0.0429(13) Uani 1 1 d .
C72 C 0.3331(3) 0.7625(3) 0.8033(3) 0.0390(12) Uani 1 1 d .
C73 C 0.2300(3) 0.6729(3) 0.8206(4) 0.0418(13) Uani 1 1 d .
C74 C 0.2090(4) 0.6015(4) 0.8082(4) 0.0473(14) Uani 1 1 d .
C75 C 0.1238(4) 0.5619(4) 0.8469(5) 0.0587(16) Uani 1 1 d .
H75A H 0.0766 0.5814 0.8793 0.070 Uiso 1 1 calc R
C76 C 0.1091(5) 0.4936(5) 0.8373(5) 0.072(2) Uani 1 1 d .
H76A H 0.0520 0.4650 0.8642 0.087 Uiso 1 1 calc R
C77 C 0.1816(5) 0.4684(4) 0.7865(6) 0.072(2) Uani 1 1 d .
H77A H 0.1741 0.4239 0.7761 0.086 Uiso 1 1 calc R
C78 C 0.2641(4) 0.5091(4) 0.7517(5) 0.0617(17) Uani 1 1 d .
H78A H 0.3120 0.4898 0.7201 0.074 Uiso 1 1 calc R
N1 N 0.8336(3) 0.8311(3) 0.5434(4) 0.0503(12) Uani 1 1 d .
N2 N 0.6796(3) 0.7899(3) 0.5688(3) 0.0390(10) Uani 1 1 d .
N3 N 0.6161(3) 0.6989(3) 0.7399(3) 0.0480(11) Uani 1 1 d .
N4 N 0.5324(3) 0.7047(3) 0.6692(3) 0.0402(10) Uani 1 1 d .
N5 N 0.4026(3) 0.5770(3) 0.8418(3) 0.0524(12) Uani 1 1 d .
N6 N 0.6012(2) 0.7834(2) 0.5036(2) 0.0291(9) Uani 1 1 d .
H6B H 0.5514 0.7643 0.5099 0.035 Uiso 1 1 d R
N7 N 0.4860(3) 0.5753(3) 0.6385(4) 0.0511(12) Uani 1 1 d .
N8 N 0.4196(3) 0.7027(3) 0.5658(3) 0.0400(10) Uani 1 1 d .
N9 N 0.4832(3) 0.6965(3) 0.4195(3) 0.0491(12) Uani 1 1 d .
N10 N 0.3925(3) 0.7925(3) 0.4420(3) 0.0380(10) Uani 1 1 d .
N11 N 0.3995(3) 0.8342(3) 0.2777(3) 0.0478(11) Uani 1 1 d .
N12 N 0.3227(2) 0.7849(2) 0.5900(3) 0.0282(9) Uani 1 1 d .
H12B H 0.2934 0.8226 0.5700 0.034 Uiso 1 1 d R
N13 N 0.7067(3) 1.2235(3) -0.0035(3) 0.0475(12) Uani 1 1 d .
N14 N 0.5852(2) 1.0839(3) 0.1584(3) 0.0362(10) Uani 1 1 d .
N15 N 0.4736(3) 1.1336(3) 0.1283(3) 0.0440(11) Uani 1 1 d .
N16 N 0.4384(2) 0.9956(3) 0.2621(3) 0.0372(10) Uani 1 1 d .
N17 N 0.2766(3) 0.9661(3) 0.2979(3) 0.0436(11) Uani 1 1 d .
N18 N 0.5502(2) 0.9442(2) 0.2776(3) 0.0276(9) Uani 1 1 d .
H18B H 0.6076 0.9509 0.2580 0.033 Uiso 1 1 d R
N19 N 0.2190(3) 0.7759(3) 0.4797(3) 0.0469(11) Uani 1 1 d .
N20 N 0.2498(2) 0.9167(3) 0.4835(3) 0.0364(10) Uani 1 1 d .
N21 N 0.1152(3) 0.8646(3) 0.6364(3) 0.0433(11) Uani 1 1 d .
N22 N 0.2007(2) 1.0062(3) 0.5537(3) 0.0367(10) Uani 1 1 d .
N23 N 0.0738(3) 1.0357(3) 0.6893(3) 0.0448(11) Uani 1 1 d .
N24 N 0.3219(2) 1.0573(2) 0.4015(2) 0.0258(8) Uani 1 1 d .
H24B H 0.3602 1.0503 0.3508 0.031 Uiso 1 1 d R
N25 N 0.1825(3) 1.2252(3) 0.5925(3) 0.0472(11) Uani 1 1 d .
N26 N 0.2293(2) 1.0842(3) 0.6780(3) 0.0375(10) Uani 1 1 d .
N27 N 0.2408(3) 1.1346(3) 0.7737(3) 0.0456(11) Uani 1 1 d .
N28 N 0.2567(2) 0.9954(3) 0.8030(3) 0.0386(10) Uani 1 1 d .
N29 N 0.2673(3) 0.9646(3) 0.9557(3) 0.0468(11) Uani 1 1 d .
N30 N 0.2309(2) 0.9443(2) 0.7215(3) 0.0282(9) Uani 1 1 d .
H30B H 0.2196 0.9520 0.6756 0.034 Uiso 1 1 d R
N31 N 0.1355(3) 0.8330(3) 0.9741(3) 0.0486(12) Uani 1 1 d .
N32 N 0.2649(3) 0.7910(3) 0.8552(3) 0.0397(10) Uani 1 1 d .
N33 N 0.1611(3) 0.6959(3) 0.8730(3) 0.0476(11) Uani 1 1 d .
N34 N 0.3143(3) 0.7032(3) 0.7829(3) 0.0392(10) Uani 1 1 d .
N35 N 0.2791(3) 0.5751(3) 0.7610(3) 0.0476(11) Uani 1 1 d .
N36 N 0.4092(2) 0.7864(2) 0.7791(3) 0.0298(9) Uani 1 1 d .
H36B H 0.4200 0.8235 0.7952 0.036 Uiso 1 1 d R
N1A N -0.1106(5) 0.5102(8) 0.8729(8) 0.126(3) Uani 1 1 d .
N2A N -0.2932(7) 0.6779(6) 1.1375(9) 0.131(3) Uani 1 1 d D
N3A N 0.1182(10) 0.7723(6) 1.2929(10) 0.250 Uiso 1 1 d D
O7A O 0.0793(10) 0.7490(15) 1.2600(14) 0.62(3) Uani 1 1 d D
O8A O 0.1993(10) 0.7830(10) 1.2591(11) 0.320 Uiso 1 1 d D
O9A O 0.0650(11) 0.7838(13) 1.3666(15) 0.73(3) Uani 1 1 d D
O1W O 0.3730(3) 0.9257(3) 0.5848(3) 0.0677(13) Uani 1 1 d .
H1WA H 0.3612 0.8812 0.5816 0.102 Uiso 1 1 d R
H1WB H 0.3273 0.9315 0.6290 0.102 Uiso 1 1 d R
O2W O 0.4580(3) 1.0775(3) 0.5608(3) 0.0698(13) Uani 1 1 d .
H2WA H 0.4559 1.0599 0.6134 0.105 Uiso 1 1 d R
H2WB H 0.4400 1.1237 0.5453 0.105 Uiso 1 1 d R
O3W O 0.5244(3) 0.9238(3) 0.6075(3) 0.0698(13) Uani 1 1 d .
H3WA H 0.4809 0.8806 0.6627 0.105 Uiso 1 1 d R
H3WB H 0.5670 0.9174 0.6186 0.105 Uiso 1 1 d R
O5W O -0.0072(7) 0.4238(9) 0.7001(14) 0.491(18) Uani 1 1 d .
H5WA H -0.0317 0.4292 0.7515 0.736 Uiso 1 1 d R
H5WB H -0.0261 0.3718 0.7159 0.736 Uiso 1 1 d R
O1A O -0.1130(6) 0.5205(8) 0.9368(7) 0.180(4) Uani 1 1 d .
O2A O -0.0894(7) 0.4451(7) 0.8683(8) 0.175(4) Uani 1 1 d .
O3A O -0.1250(5) 0.5661(7) 0.8130(6) 0.188(5) Uani 1 1 d .
O4A O -0.3020(8) 0.6719(6) 1.2171(8) 0.194(5) Uani 1 1 d D
O5A O -0.3551(5) 0.6423(6) 1.1454(7) 0.167(4) Uani 1 1 d D
O6A O -0.2225(6) 0.7168(6) 1.0609(7) 0.187(4) Uani 1 1 d D
O4W O -0.1270(8) 0.6902(6) 0.9019(6) 0.236(4) Uani 1 1 d .
H4WA H -0.1141 0.6381 0.9161 0.354 Uiso 1 1 d R
H4WB H -0.1568 0.6985 0.9508 0.354 Uiso 1 1 d R
O6W O 0.2268(9) 0.5952(9) 1.3639(8) 0.276(6) Uani 1 1 d .
H6WB H 0.2697 0.6404 1.3066 0.414 Uiso 1 1 d R
H6WA H 0.1752 0.6020 1.3715 0.414 Uiso 1 1 d R
O7W O -0.1060(9) 0.5983(8) 0.6296(10) 0.271(5) Uani 1 1 d .
H7WA H -0.1134 0.5777 0.6931 0.407 Uiso 1 1 d R
H7WB H -0.1603 0.5839 0.6505 0.407 Uiso 1 1 d R
O8W O -0.2858(11) 1.5502(9) 0.7008(11) 0.376(11) Uani 1 1 d .
H8WA H -0.3089 1.5883 0.7112 0.564 Uiso 1 1 d R
H8WB H -0.2354 1.5488 0.6941 0.564 Uiso 1 1 d R
O9W O -0.3658(10) 0.6849(8) 0.9946(10) 0.289(6) Uani 1 1 d .
H9WA H -0.3700 0.6637 1.0539 0.434 Uiso 1 1 d R
H9WB H -0.4215 0.6818 1.0150 0.434 Uiso 1 1 d R

loop_
_atom_site_aniso_label
_atom_site_aniso_U_11
_atom_site_aniso_U_22
_atom_site_aniso_U_33
_atom_site_aniso_U_23
_atom_site_aniso_U_13
_atom_site_aniso_U_12
Co1 0.0375(4) 0.0431(5) 0.0456(4) -0.0210(4) -0.0233(3) 0.0099(3)
Co2 0.0330(4) 0.0446(5) 0.0382(4) -0.0232(3) -0.0179(3) 0.0066(3)
Co3 0.0332(4) 0.0488(5) 0.0447(4) -0.0277(4) -0.0223(3) 0.0107(3)
Co4 0.0312(4) 0.0493(5) 0.0406(4) -0.0248(4) -0.0181(3) 0.0070(3)
Co5 0.0401(6) 0.0550(7) 0.0505(6) -0.0303(6) -0.0260(5) 0.0127(5)
C1 0.044(3) 0.085(5) 0.075(4) -0.031(4) -0.041(3) 0.013(3)
C2 0.070(5) 0.093(6) 0.101(6) -0.038(5) -0.068(5) 0.016(4)
C3 0.082(5) 0.093(6) 0.091(5) -0.047(5) -0.072(5) 0.025(4)
C4 0.072(4) 0.066(4) 0.058(4) -0.029(3) -0.046(3) 0.016(3)
C5 0.049(3) 0.052(4) 0.056(3) -0.031(3) -0.037(3) 0.019(3)
C6 0.048(3) 0.044(3) 0.046(3) -0.027(3) -0.028(3) 0.013(3)
C7 0.033(3) 0.040(3) 0.048(3) -0.027(3) -0.022(2) 0.017(2)
C8 0.039(3) 0.051(4) 0.043(3) -0.027(3) -0.021(2) 0.021(3)
C9 0.045(3) 0.059(4) 0.042(3) -0.021(3) -0.022(3) 0.020(3)
C10 0.057(4) 0.078(5) 0.051(4) -0.027(4) -0.029(3) 0.020(3)
C11 0.068(5) 0.109(6) 0.042(4) -0.027(4) -0.027(3) 0.030(4)
C12 0.057(4) 0.091(6) 0.046(4) -0.013(4) -0.019(3) 0.020(4)
C13 0.047(3) 0.066(5) 0.057(4) -0.013(4) -0.021(3) 0.008(3)
C14 0.067(4) 0.057(4) 0.082(5) -0.037(4) -0.046(4) 0.024(3)
C15 0.064(4) 0.058(5) 0.114(6) -0.043(5) -0.053(5) 0.029(4)
C16 0.064(4) 0.086(6) 0.107(6) -0.067(5) -0.046(5) 0.037(4)
C17 0.056(4) 0.072(5) 0.079(4) -0.051(4) -0.039(4) 0.030(3)
C18 0.044(3) 0.047(3) 0.062(4) -0.031(3) -0.033(3) 0.016(3)
C19 0.033(3) 0.045(3) 0.055(3) -0.029(3) -0.023(3) 0.008(2)
C20 0.037(3) 0.037(3) 0.044(3) -0.020(3) -0.025(2) 0.005(2)
C21 0.038(3) 0.042(3) 0.042(3) -0.022(3) -0.016(2) 0.003(2)
C22 0.044(3) 0.049(4) 0.041(3) -0.026(3) -0.020(3) 0.007(3)
C23 0.057(4) 0.069(4) 0.060(4) -0.043(4) -0.028(3) 0.020(3)
C24 0.089(5) 0.091(6) 0.057(4) -0.053(4) -0.026(4) 0.016(4)
C25 0.093(5) 0.088(6) 0.061(4) -0.048(4) -0.043(4) 0.027(5)
C26 0.081(5) 0.073(5) 0.057(4) -0.040(4) -0.044(4) 0.025(4)
C27 0.053(4) 0.067(5) 0.055(4) -0.013(4) -0.025(3) -0.006(3)
C28 0.066(4) 0.073(5) 0.059(4) -0.008(4) -0.031(4) -0.009(4)
C29 0.083(5) 0.064(5) 0.073(5) -0.018(4) -0.047(4) 0.009(4)
C30 0.052(3) 0.050(4) 0.064(4) -0.018(3) -0.033(3) 0.004(3)
C31 0.045(3) 0.043(3) 0.047(3) -0.023(3) -0.026(3) 0.006(3)
C32 0.037(3) 0.045(3) 0.043(3) -0.025(3) -0.024(2) 0.011(2)
C33 0.032(3) 0.055(4) 0.038(3) -0.033(3) -0.017(2) 0.007(2)
C34 0.032(2) 0.043(3) 0.038(3) -0.026(3) -0.020(2) 0.011(2)
C35 0.032(3) 0.054(4) 0.041(3) -0.028(3) -0.019(2) 0.010(3)
C36 0.048(3) 0.055(4) 0.060(4) -0.030(3) -0.035(3) 0.017(3)
C37 0.046(3) 0.079(5) 0.063(4) -0.038(4) -0.035(3) 0.024(3)
C38 0.037(3) 0.089(5) 0.057(4) -0.036(4) -0.030(3) 0.020(3)
C39 0.038(3) 0.069(4) 0.051(3) -0.024(3) -0.023(3) 0.003(3)
C40 0.056(4) 0.058(4) 0.067(4) -0.040(4) -0.020(3) 0.000(3)
C41 0.062(4) 0.052(4) 0.086(5) -0.043(4) -0.025(4) 0.002(3)
C42 0.062(4) 0.046(4) 0.068(4) -0.021(3) -0.018(4) -0.006(3)
C43 0.046(3) 0.058(4) 0.052(3) -0.027(3) -0.015(3) 0.006(3)
C44 0.034(3) 0.045(3) 0.051(3) -0.025(3) -0.023(3) 0.008(2)
C45 0.029(2) 0.046(3) 0.038(3) -0.022(3) -0.020(2) 0.010(2)
C46 0.032(3) 0.058(4) 0.049(3) -0.033(3) -0.030(3) 0.020(3)
C47 0.034(3) 0.053(4) 0.037(3) -0.025(3) -0.021(2) 0.011(2)
C48 0.027(2) 0.058(4) 0.042(3) -0.028(3) -0.019(2) 0.011(2)
C49 0.035(3) 0.059(4) 0.052(3) -0.028(3) -0.020(3) 0.007(3)
C50 0.038(3) 0.081(5) 0.046(3) -0.034(3) -0.014(3) 0.009(3)
C51 0.036(3) 0.091(5) 0.065(4) -0.055(4) -0.016(3) 0.013(3)
C52 0.039(3) 0.075(5) 0.075(4) -0.055(4) -0.025(3) 0.018(3)
C53 0.078(5) 0.061(4) 0.073(4) -0.037(4) -0.052(4) 0.036(4)
C54 0.101(6) 0.060(5) 0.079(5) -0.038(4) -0.058(4) 0.041(4)
C55 0.097(5) 0.057(4) 0.082(5) -0.046(4) -0.053(4) 0.030(4)
C56 0.065(4) 0.056(4) 0.060(4) -0.034(3) -0.033(3) 0.015(3)
C57 0.041(3) 0.046(3) 0.041(3) -0.023(3) -0.020(2) 0.012(3)
C58 0.030(2) 0.049(3) 0.040(3) -0.027(3) -0.013(2) 0.006(2)
C59 0.024(2) 0.056(4) 0.034(3) -0.022(3) -0.014(2) 0.008(2)
C60 0.028(2) 0.048(3) 0.041(3) -0.027(3) -0.016(2) 0.008(2)
C61 0.029(2) 0.059(4) 0.038(3) -0.029(3) -0.015(2) 0.010(2)
C62 0.056(3) 0.063(4) 0.054(3) -0.034(3) -0.032(3) 0.014(3)
C63 0.060(4) 0.088(5) 0.063(4) -0.055(4) -0.036(3) 0.016(4)
C64 0.067(4) 0.093(6) 0.059(4) -0.051(4) -0.044(3) 0.033(4)
C65 0.063(4) 0.073(4) 0.048(3) -0.039(3) -0.035(3) 0.032(3)
C66 0.045(3) 0.083(5) 0.069(4) -0.051(4) -0.015(3) 0.008(3)
C67 0.041(3) 0.095(6) 0.078(5) -0.051(4) -0.016(3) 0.021(4)
C68 0.032(3) 0.076(5) 0.070(4) -0.030(4) -0.013(3) 0.002(3)
C69 0.033(3) 0.060(4) 0.071(4) -0.034(3) -0.022(3) 0.007(3)
C70 0.032(3) 0.048(4) 0.054(3) -0.023(3) -0.021(3) 0.012(2)
C71 0.033(3) 0.048(3) 0.049(3) -0.024(3) -0.023(2) 0.010(2)
C72 0.042(3) 0.035(3) 0.035(3) -0.014(2) -0.020(2) 0.005(2)
C73 0.038(3) 0.045(3) 0.045(3) -0.020(3) -0.027(2) 0.012(2)
C74 0.044(3) 0.050(4) 0.052(3) -0.024(3) -0.030(3) 0.005(3)
C75 0.046(3) 0.057(4) 0.079(4) -0.035(4) -0.036(3) 0.010(3)
C76 0.063(4) 0.067(5) 0.100(5) -0.042(4) -0.052(4) 0.005(4)
C77 0.078(5) 0.059(4) 0.105(6) -0.051(4) -0.057(4) 0.013(4)
C78 0.060(4) 0.054(4) 0.079(4) -0.043(4) -0.033(3) 0.016(3)
N1 0.044(3) 0.061(3) 0.064(3) -0.038(3) -0.036(3) 0.018(2)
N2 0.037(2) 0.045(3) 0.043(2) -0.025(2) -0.025(2) 0.0116(19)
N3 0.046(3) 0.057(3) 0.047(3) -0.025(2) -0.030(2) 0.014(2)
N4 0.036(2) 0.048(3) 0.043(2) -0.026(2) -0.023(2) 0.017(2)
N5 0.041(3) 0.054(3) 0.044(3) -0.013(2) -0.021(2) 0.011(2)
N6 0.0231(18) 0.041(2) 0.027(2) -0.0152(18) -0.0170(16) 0.0046(17)
N7 0.048(3) 0.043(3) 0.067(3) -0.027(3) -0.034(3) 0.016(2)
N8 0.036(2) 0.043(3) 0.046(2) -0.025(2) -0.023(2) 0.009(2)
N9 0.049(3) 0.055(3) 0.053(3) -0.035(3) -0.027(2) 0.017(2)
N10 0.034(2) 0.042(3) 0.037(2) -0.022(2) -0.0161(19) 0.0078(19)
N11 0.048(3) 0.054(3) 0.050(3) -0.032(2) -0.026(2) 0.012(2)
N12 0.032(2) 0.034(2) 0.032(2) -0.0237(19) -0.0205(18) 0.0223(18)
N13 0.041(2) 0.048(3) 0.043(3) -0.017(2) -0.020(2) -0.001(2)
N14 0.030(2) 0.043(3) 0.039(2) -0.023(2) -0.0176(19) 0.0052(19)
N15 0.036(2) 0.054(3) 0.046(3) -0.024(2) -0.026(2) 0.011(2)
N16 0.030(2) 0.048(3) 0.040(2) -0.027(2) -0.0180(19) 0.0079(19)
N17 0.035(2) 0.056(3) 0.041(2) -0.025(2) -0.021(2) 0.009(2)
N18 0.0175(17) 0.033(2) 0.032(2) -0.0140(18) -0.0150(16) 0.0103(16)
N19 0.040(2) 0.048(3) 0.050(3) -0.028(2) -0.018(2) 0.000(2)
N20 0.033(2) 0.041(3) 0.040(2) -0.022(2) -0.0206(19) 0.0075(19)
N21 0.032(2) 0.049(3) 0.046(3) -0.025(2) -0.018(2) 0.008(2)
N22 0.030(2) 0.049(3) 0.038(2) -0.026(2) -0.0186(19) 0.0090(19)
N23 0.031(2) 0.057(3) 0.051(3) -0.032(2) -0.020(2) 0.011(2)
N24 0.0161(17) 0.029(2) 0.0211(18) -0.0133(17) -0.0012(15) -0.0016(16)
N25 0.044(2) 0.052(3) 0.054(3) -0.031(2) -0.028(2) 0.016(2)
N26 0.030(2) 0.046(3) 0.043(2) -0.026(2) -0.0200(19) 0.0120(19)
N27 0.047(3) 0.053(3) 0.046(3) -0.031(2) -0.026(2) 0.011(2)
N28 0.029(2) 0.052(3) 0.040(2) -0.026(2) -0.0192(19) 0.0120(19)
N29 0.041(2) 0.065(3) 0.045(3) -0.034(3) -0.024(2) 0.016(2)
N30 0.038(2) 0.031(2) 0.038(2) -0.0253(19) -0.0268(18) 0.0149(18)
N31 0.032(2) 0.060(3) 0.049(3) -0.032(3) -0.014(2) 0.008(2)
N32 0.029(2) 0.044(3) 0.046(2) -0.024(2) -0.0189(19) 0.0070(19)
N33 0.032(2) 0.053(3) 0.058(3) -0.030(2) -0.022(2) 0.007(2)
N34 0.038(2) 0.042(3) 0.041(2) -0.021(2) -0.024(2) 0.0068(19)
N35 0.046(3) 0.043(3) 0.057(3) -0.026(2) -0.028(2) 0.008(2)
N36 0.0170(18) 0.036(2) 0.043(2) -0.0256(19) -0.0145(17) 0.0034(16)
N1A 0.059(4) 0.147(10) 0.105(7) -0.038(8) -0.022(5) 0.011(5)
N2A 0.124(8) 0.092(7) 0.191(11) -0.093(8) -0.073(9) 0.043(6)
O1W 0.042(2) 0.075(3) 0.088(3) -0.062(3) -0.017(2) 0.008(2)
O2W 0.104(4) 0.078(3) 0.071(3) -0.053(3) -0.063(3) 0.050(3)
O3W 0.044(2) 0.081(3) 0.064(3) -0.016(2) -0.034(2) 0.001(2)
O5W 0.105(7) 0.389(19) 0.77(3) -0.49(2) 0.081(13) -0.038(9)
O1A 0.166(9) 0.269(13) 0.143(7) -0.129(9) -0.085(7) 0.060(8)
O2A 0.143(8) 0.152(8) 0.244(11) -0.108(9) -0.103(8) 0.017(6)
O3A 0.095(5) 0.218(10) 0.101(6) -0.003(6) -0.025(4) 0.047(6)
O4A 0.268(13) 0.177(9) 0.250(12) -0.156(10) -0.172(11) 0.119(9)
O5A 0.102(5) 0.172(8) 0.232(10) -0.120(8) -0.075(6) 0.012(5)
O6A 0.116(6) 0.152(8) 0.180(8) -0.074(7) -0.011(6) -0.028(6)
O4W 0.299 0.147(8) 0.144(7) -0.049(6) -0.058(8) -0.054(8)
O6W 0.337 0.41(2) 0.222(11) -0.238(13) -0.172(8) 0.152(13)
O7W 0.320 0.251(13) 0.360(14) -0.130(12) -0.280(8) 0.088(11)
O8W 0.333 0.251(15) 0.314(18) 0.030(14) -0.176(13) 0.019(14)
O9W 0.371 0.217(12) 0.270(14) -0.134(11) -0.159(11) 0.166(10)
O7A 0.250 0.87(5) 0.72(4) -0.75(4) 0.08(2) -0.11(2)
O9A 0.438 0.61(3) 1.73(9) -0.87(5) -0.73(3) 0.426(17)

loop_
_atom_type_symbol
_atom_type_description
_atom_type_scat_dispersion_real
_atom_type_scat_dispersion_imag
_atom_type_scat_source
C C 0.0033 0.0016 'International Tables Vol C Tables 4.2.6.8 and 6.1.1.4'
H H 0.0000 0.0000 'International Tables Vol C Tables 4.2.6.8 and 6.1.1.4'
N N 0.0061 0.0033 'International Tables Vol C Tables 4.2.6.8 and 6.1.1.4'
O O 0.0106 0.0060 'International Tables Vol C Tables 4.2.6.8 and 6.1.1.4'
Co Co 0.3494 0.9721 'International Tables Vol C Tables 4.2.6.8 and 6.1.1.4'

loop_
_geom_angle_atom_site_label_1
_geom_angle_atom_site_label_2
_geom_angle_atom_site_label_3
_geom_angle
_geom_angle_site_symmetry_1
_geom_angle_site_symmetry_3
N8 Co1 N4 103.41(15) . .
N8 Co1 N34 105.90(16) . .
N4 Co1 N34 104.13(16) . .
N8 Co1 N35 84.57(16) . .
N4 Co1 N35 171.56(17) . .
N34 Co1 N35 75.84(17) . .
N8 Co1 N5 171.76(18) . .
N4 Co1 N5 76.43(16) . .
N34 Co1 N5 81.98(17) . .
N35 Co1 N5 95.27(17) . .
N8 Co1 N7 75.81(18) . .
N4 Co1 N7 82.56(17) . .
N34 Co1 N7 172.27(17) . .
N35 Co1 N7 96.97(18) . .
N5 Co1 N7 96.05(19) . .
N10 Co2 N16 104.70(16) . .
N10 Co2 N20 104.43(16) . .
N16 Co2 N20 104.01(16) . .
N10 Co2 N11 76.38(17) . .
N16 Co2 N11 84.07(17) . .
N20 Co2 N11 171.20(16) . .
N10 Co2 N19 82.56(17) . .
N16 Co2 N19 172.18(17) . .
N20 Co2 N19 76.49(16) . .
N11 Co2 N19 95.03(18) . .
N10 Co2 N17 172.41(17) . .
N16 Co2 N17 76.24(16) . .
N20 Co2 N17 82.46(16) . .
N11 Co2 N17 96.32(18) . .
N19 Co2 N17 96.18(17) . .
N2 Co3 N22 104.66(16) 2_676 .
N2 Co3 N26 105.43(15) 2_676 .
N22 Co3 N26 103.42(16) . .
N2 Co3 N1 75.77(17) 2_676 2_676
N22 Co3 N1 84.54(17) . 2_676
N26 Co3 N1 171.16(18) . 2_676
N2 Co3 N25 84.05(17) 2_676 .
N22 Co3 N25 170.81(16) . .
N26 Co3 N25 76.54(17) . .
N1 Co3 N25 94.99(18) 2_676 .
N2 Co3 N23 172.22(16) 2_676 .
N22 Co3 N23 76.30(16) . .
N26 Co3 N23 81.65(16) . .
N1 Co3 N23 96.73(17) 2_676 .
N25 Co3 N23 94.67(18) . .
N32 Co4 N13 84.23(17) . 2_676
N32 Co4 N14 105.47(15) . 2_676
N13 Co4 N14 76.35(16) 2_676 2_676
N32 Co4 N28 104.64(16) . .
N13 Co4 N28 170.82(17) 2_676 .
N14 Co4 N28 103.04(16) 2_676 .
N32 Co4 N31 76.55(17) . .
N13 Co4 N31 95.12(17) 2_676 .
N14 Co4 N31 170.84(17) 2_676 .
N28 Co4 N31 84.85(17) . .
N32 Co4 N29 171.20(16) . .
N13 Co4 N29 94.81(18) 2_676 .
N14 Co4 N29 82.72(16) 2_676 .
N28 Co4 N29 76.06(17) . .
N31 Co4 N29 94.85(17) . .
O1W Co5 O1W 180.0(3) . 2_676
O1W Co5 O3W 90.90(17) . .
O1W Co5 O3W 89.10(17) 2_676 .
O1W Co5 O3W 89.10(17) . 2_676
O1W Co5 O3W 90.90(17) 2_676 2_676
O3W Co5 O3W 180.0(2) . 2_676
O1W Co5 O2W 89.58(18) . 2_676
O1W Co5 O2W 90.42(18) 2_676 2_676
O3W Co5 O2W 90.06(18) . 2_676
O3W Co5 O2W 89.94(18) 2_676 2_676
O1W Co5 O2W 90.42(18) . .
O1W Co5 O2W 89.58(18) 2_676 .
O3W Co5 O2W 89.94(18) . .
O3W Co5 O2W 90.06(18) 2_676 .
O2W Co5 O2W 180.000(2) 2_676 .
N1 C1 C2 123.4(6) . .
N1 C1 H1A 118.3 . .
C2 C1 H1A 118.3 . .
C3 C2 C1 117.8(6) . .
C3 C2 H2A 121.1 . .
C1 C2 H2A 121.1 . .
C2 C3 C4 121.0(6) . .
C2 C3 H3A 119.5 . .
C4 C3 H3A 119.5 . .
C3 C4 C5 117.5(6) . .
C3 C4 H4A 121.3 . .
C5 C4 H4A 121.3 . .
N1 C5 C4 121.9(5) . .
N1 C5 C6 116.1(4) . .
C4 C5 C6 121.9(5) . .
N2 C6 N3 127.1(5) . .
N2 C6 C5 115.6(5) . .
N3 C6 C5 117.3(5) . .
N6 C7 N4 121.9(4) . .
N6 C7 N2 119.8(4) . .
N4 C7 N2 118.2(4) . .
N4 C8 N3 126.4(5) . .
N4 C8 C9 116.8(5) . .
N3 C8 C9 116.7(5) . .
N5 C9 C10 122.2(5) . .
N5 C9 C8 115.5(5) . .
C10 C9 C8 122.3(6) . .
C11 C10 C9 118.3(6) . .
C11 C10 H10A 120.8 . .
C9 C10 H10A 120.8 . .
C12 C11 C10 120.1(6) . .
C12 C11 H11A 120.0 . .
C10 C11 H11A 120.0 . .
C11 C12 C13 119.2(7) . .
C11 C12 H12A 120.4 . .
C13 C12 H12A 120.4 . .
N5 C13 C12 122.0(7) . .
N5 C13 H13A 119.0 . .
C12 C13 H13A 119.0 . .
N7 C14 C15 122.0(7) . .
N7 C14 H14A 119.0 . .
C15 C14 H14A 119.0 . .
C16 C15 C14 119.4(7) . .
C16 C15 H15A 120.3 . .
C14 C15 H15A 120.3 . .
C17 C16 C15 119.1(7) . .
C17 C16 H16A 120.4 . .
C15 C16 H16A 120.4 . .
C16 C17 C18 119.2(6) . .
C16 C17 H17A 120.4 . .
C18 C17 H17A 120.4 . .
N7 C18 C17 121.8(5) . .
N7 C18 C19 115.6(5) . .
C17 C18 C19 122.5(5) . .
N8 C19 N9 126.0(5) . .
N8 C19 C18 116.8(5) . .
N9 C19 C18 117.1(5) . .
N12 C20 N8 120.8(4) . .
N12 C20 N10 121.0(5) . .
N8 C20 N10 118.2(5) . .
N9 C21 N10 126.6(5) . .
N9 C21 C22 117.2(5) . .
N10 C21 C22 116.1(5) . .
N11 C22 C23 122.1(5) . .
N11 C22 C21 115.4(5) . .
C23 C22 C21 122.4(5) . .
C24 C23 C22 119.0(6) . .
C24 C23 H23A 120.5 . .
C22 C23 H23A 120.5 . .
C23 C24 C25 119.9(7) . .
C23 C24 H24A 120.0 . .
C25 C24 H24A 120.0 . .
C26 C25 C24 117.9(6) . .
C26 C25 H25A 121.1 . .
C24 C25 H25A 121.1 . .
N11 C26 C25 123.2(6) . .
N11 C26 H26A 118.4 . .
C25 C26 H26A 118.4 . .
N13 C27 C28 123.9(6) . .
N13 C27 H27A 118.1 . .
C28 C27 H27A 118.1 . .
C27 C28 C29 118.5(6) . .
C27 C28 H28A 120.8 . .
C29 C28 H28A 120.8 . .
C30 C29 C28 118.4(7) . .
C30 C29 H29A 120.8 . .
C28 C29 H29A 120.8 . .
C31 C30 C29 119.2(6) . .
C31 C30 H30A 120.4 . .
C29 C30 H30A 120.4 . .
N13 C31 C30 122.7(5) . .
N13 C31 C32 115.5(5) . .
C30 C31 C32 121.7(5) . .
N14 C32 N15 126.1(5) . .
N14 C32 C31 116.9(4) . .
N15 C32 C31 117.1(5) . .
N18 C33 N16 121.1(5) . .
N18 C33 N14 121.8(4) . .
N16 C33 N14 117.1(5) . .
N16 C34 N15 126.8(4) . .
N16 C34 C35 117.0(4) . .
N15 C34 C35 116.2(5) . .
N17 C35 C36 123.0(5) . .
N17 C35 C34 115.0(5) . .
C36 C35 C34 122.0(5) . .
C35 C36 C37 118.2(6) . .
C35 C36 H36A 120.9 . .
C37 C36 H36A 120.9 . .
C38 C37 C36 119.5(6) . .
C38 C37 H37A 120.2 . .
C36 C37 H37A 120.2 . .
C37 C38 C39 119.2(5) . .
C37 C38 H38A 120.4 . .
C39 C38 H38A 120.4 . .
N17 C39 C38 121.7(6) . .
N17 C39 H39A 119.1 . .
C38 C39 H39A 119.1 . .
N19 C40 C41 122.7(6) . .
N19 C40 H40A 118.7 . .
C41 C40 H40A 118.7 . .
C42 C41 C40 119.0(6) . .
C42 C41 H41A 120.5 . .
C40 C41 H41A 120.5 . .
C41 C42 C43 119.7(6) . .
C41 C42 H42A 120.2 . .
C43 C42 H42A 120.2 . .
C44 C43 C42 117.6(6) . .
C44 C43 H43A 121.2 . .
C42 C43 H43A 121.2 . .
N19 C44 C43 123.2(5) . .
N19 C44 C45 114.7(4) . .
C43 C44 C45 122.1(5) . .
N20 C45 N21 126.4(5) . .
N20 C45 C44 116.8(4) . .
N21 C45 C44 116.8(4) . .
N24 C46 N20 122.5(5) . .
N24 C46 N22 120.0(5) . .
N20 C46 N22 117.5(4) . .
N22 C47 N21 127.1(5) . .
N22 C47 C48 116.5(5) . .
N21 C47 C48 116.4(4) . .
N23 C48 C49 122.8(5) . .
N23 C48 C47 114.9(4) . .
C49 C48 C47 122.3(5) . .
C48 C49 C50 118.9(6) . .
C48 C49 H49A 120.5 . .
C50 C49 H49A 120.5 . .
C51 C50 C49 118.4(6) . .
C51 C50 H50A 120.8 . .
C49 C50 H50A 120.8 . .
C50 C51 C52 119.7(6) . .
C50 C51 H51A 120.1 . .
C52 C51 H51A 120.1 . .
N23 C52 C51 123.0(6) . .
N23 C52 H52A 118.5 . .
C51 C52 H52A 118.5 . .
N25 C53 C54 121.8(6) . .
N25 C53 H53A 119.1 . .
C54 C53 H53A 119.1 . .
C55 C54 C53 120.0(7) . .
C55 C54 H54A 120.0 . .
C53 C54 H54A 120.0 . .
C54 C55 C56 118.9(6) . .
C54 C55 H55A 120.5 . .
C56 C55 H55A 120.5 . .
C55 C56 C57 118.7(6) . .
C55 C56 H56A 120.7 . .
C57 C56 H56A 120.7 . .
N25 C57 C56 122.1(5) . .
N25 C57 C58 115.6(5) . .
C56 C57 C58 122.2(5) . .
N26 C58 N27 125.8(5) . .
N26 C58 C57 117.1(4) . .
N27 C58 C57 117.0(5) . .
N30 C59 N28 120.6(5) . .
N30 C59 N26 121.5(4) . .
N28 C59 N26 117.9(5) . .
N28 C60 N27 126.6(5) . .
N28 C60 C61 117.0(5) . .
N27 C60 C61 116.4(5) . .
N29 C61 C62 123.6(5) . .
N29 C61 C60 115.2(5) . .
C62 C61 C60 121.2(5) . .
C61 C62 C63 117.2(6) . .
C61 C62 H62A 121.4 . .
C63 C62 H62A 121.4 . .
C64 C63 C62 119.8(6) . .
C64 C63 H63A 120.1 . .
C62 C63 H63A 120.1 . .
C63 C64 C65 119.1(6) . .
C63 C64 H64A 120.4 . .
C65 C64 H64A 120.4 . .
N29 C65 C64 123.1(6) . .
N29 C65 H65A 118.5 . .
C64 C65 H65A 118.5 . .
N31 C66 C67 122.7(6) . .
N31 C66 H66A 118.7 . .
C67 C66 H66A 118.7 . .
C68 C67 C66 118.7(6) . .
C68 C67 H67A 120.7 . .
C66 C67 H67A 120.7 . .
C69 C68 C67 119.4(6) . .
C69 C68 H68A 120.3 . .
C67 C68 H68A 120.3 . .
C68 C69 C70 118.8(6) . .
C68 C69 H69A 120.6 . .
C70 C69 H69A 120.6 . .
N31 C70 C69 122.2(5) . .
N31 C70 C71 115.7(4) . .
C69 C70 C71 122.1(5) . .
N32 C71 N33 126.8(5) . .
N32 C71 C70 116.0(5) . .
N33 C71 C70 117.1(4) . .
N36 C72 N34 119.8(5) . .
N36 C72 N32 120.9(5) . .
N34 C72 N32 119.2(4) . .
N34 C73 N33 127.3(5) . .
N34 C73 C74 116.5(5) . .
N33 C73 C74 116.1(4) . .
N35 C74 C75 122.1(5) . .
N35 C74 C73 115.2(4) . .
C75 C74 C73 122.6(5) . .
C76 C75 C74 119.5(6) . .
C76 C75 H75A 120.3 . .
C74 C75 H75A 120.3 . .
C75 C76 C77 118.0(6) . .
C75 C76 H76A 121.0 . .
C77 C76 H76A 121.0 . .
C78 C77 C76 119.6(6) . .
C78 C77 H77A 120.2 . .
C76 C77 H77A 120.2 . .
N35 C78 C77 122.8(6) . .
N35 C78 H78A 118.6 . .
C77 C78 H78A 118.6 . .
C1 N1 C5 118.5(5) . .
C1 N1 Co3 126.2(4) . 2_676
C5 N1 Co3 115.2(3) . 2_676
C6 N2 C7 117.1(4) . .
C6 N2 Co3 116.8(3) . 2_676
C7 N2 Co3 126.1(3) . 2_676
C6 N3 C8 113.2(4) . .
C8 N4 C7 117.9(4) . .
C8 N4 Co1 115.2(3) . .
C7 N4 Co1 126.6(3) . .
C13 N5 C9 118.3(5) . .
C13 N5 Co1 125.8(4) . .
C9 N5 Co1 114.4(4) . .
C7 N6 H6B 119.1 . .
C14 N7 C18 118.3(5) . .
C14 N7 Co1 126.4(5) . .
C18 N7 Co1 114.5(4) . .
C19 N8 C20 118.0(4) . .
C19 N8 Co1 116.5(3) . .
C20 N8 Co1 125.3(3) . .
C21 N9 C19 113.7(5) . .
C21 N10 C20 117.2(4) . .
C21 N10 Co2 116.0(3) . .
C20 N10 Co2 126.4(3) . .
C22 N11 C26 117.9(5) . .
C22 N11 Co2 115.7(3) . .
C26 N11 Co2 126.1(4) . .
C20 N12 H12B 120.1 . .
C27 N13 C31 117.3(5) . .
C27 N13 Co4 127.3(4) . 2_676
C31 N13 Co4 115.2(3) . 2_676
C32 N14 C33 117.9(4) . .
C32 N14 Co4 115.6(3) . 2_676
C33 N14 Co4 126.3(3) . 2_676
C34 N15 C32 113.7(4) . .
C34 N16 C33 118.1(4) . .
C34 N16 Co2 115.7(3) . .
C33 N16 Co2 125.9(4) . .
C35 N17 C39 118.2(5) . .
C35 N17 Co2 114.6(3) . .
C39 N17 Co2 125.6(4) . .
C33 N18 H18B 119.2 . .
C40 N19 C44 117.9(5) . .
C40 N19 Co2 126.0(4) . .
C44 N19 Co2 114.7(3) . .
C45 N20 C46 118.2(4) . .
C45 N20 Co2 115.8(3) . .
C46 N20 Co2 125.9(3) . .
C47 N21 C45 113.3(4) . .
C47 N22 C46 117.2(4) . .
C47 N22 Co3 116.2(3) . .
C46 N22 Co3 126.5(3) . .
C52 N23 C48 117.2(5) . .
C52 N23 Co3 126.5(4) . .
C48 N23 Co3 114.3(3) . .
C46 N24 H24B 118.8 . .
C53 N25 C57 118.4(5) . .
C53 N25 Co3 126.4(4) . .
C57 N25 Co3 114.8(4) . .
C58 N26 C59 117.5(4) . .
C58 N26 Co3 115.2(3) . .
C59 N26 Co3 127.0(3) . .
C60 N27 C58 113.8(5) . .
C60 N28 C59 118.0(5) . .
C60 N28 Co4 115.9(3) . .
C59 N28 Co4 126.0(4) . .
C61 N29 C65 117.2(5) . .
C61 N29 Co4 114.5(3) . .
C65 N29 Co4 127.0(4) . .
C59 N30 H30B 118.9 . .
C66 N31 C70 118.2(5) . .
C66 N31 Co4 126.8(4) . .
C70 N31 Co4 114.8(3) . .
C71 N32 C72 116.9(4) . .
C71 N32 Co4 116.6(4) . .
C72 N32 Co4 126.3(3) . .
C71 N33 C73 113.0(4) . .
C73 N34 C72 116.6(4) . .
C73 N34 Co1 116.4(4) . .
C72 N34 Co1 126.8(3) . .
C78 N35 C74 117.9(5) . .
C78 N35 Co1 126.2(4) . .
C74 N35 Co1 115.9(3) . .
C72 N36 H36B 118.7 . .
O1A N1A O3A 119.2(15) . .
O1A N1A O2A 118.4(13) . .
O3A N1A O2A 122.3(14) . .
O5A N2A O6A 123.5(12) . .
O5A N2A O4A 118.5(11) . .
O6A N2A O4A 118.0(11) . .
Co5 O1W H1WA 120.8 . .
Co5 O1W H1WB 126.4 . .
H1WA O1W H1WB 112.7 . .
Co5 O2W H2WA 114.3 . .
Co5 O2W H2WB 134.1 . .
H2WA O2W H2WB 111.5 . .
Co5 O3W H3WA 118.1 . .
Co5 O3W H3WB 140.9 . .
H3WA O3W H3WB 100.9 . .
H5WA O5W H5WB 110.6 . .
H4WA O4W H4WB 116.2 . .
H6WB O6W H6WA 109.0 . .
H7WA O7W H7WB 96.9 . .
H8WA O8W H8WB 117.2 . .
H9WA O9W H9WB 99.0 . .
O8A N3A O7A 124.1(16) . .
O8A N3A O9A 121.6(16) . .
O7A N3A O9A 114.3(14) . .

loop_
_geom_bond_atom_site_label_1
_geom_bond_atom_site_label_2
_geom_bond_distance
_geom_bond_site_symmetry_2
Co1 N8 2.139(4) .
Co1 N4 2.156(4) .
Co1 N34 2.158(4) .
Co1 N35 2.165(4) .
Co1 N5 2.169(5) .
Co1 N7 2.185(5) .
Co2 N10 2.138(4) .
Co2 N16 2.139(4) .
Co2 N20 2.139(4) .
Co2 N11 2.150(5) .
Co2 N19 2.153(4) .
Co2 N17 2.165(4) .
Co3 N2 2.141(4) 2_676
Co3 N22 2.143(4) .
Co3 N26 2.151(4) .
Co3 N1 2.156(5) 2_676
Co3 N25 2.164(5) .
Co3 N23 2.177(4) .
Co4 N32 2.127(4) .
Co4 N13 2.151(5) 2_676
Co4 N14 2.151(4) 2_676
Co4 N28 2.151(4) .
Co4 N31 2.163(4) .
Co4 N29 2.172(5) .
Co5 O1W 2.057(4) .
Co5 O1W 2.057(4) 2_676
Co5 O3W 2.058(4) .
Co5 O3W 2.058(4) 2_676
Co5 O2W 2.063(4) 2_676
Co5 O2W 2.063(4) .
C1 N1 1.330(7) .
C1 C2 1.377(9) .
C1 H1A 0.9300 .
C2 C3 1.356(10) .
C2 H2A 0.9300 .
C3 C4 1.384(9) .
C3 H3A 0.9300 .
C4 C5 1.393(8) .
C4 H4A 0.9300 .
C5 N1 1.339(7) .
C5 C6 1.479(7) .
C6 N2 1.322(6) .
C6 N3 1.330(7) .
C7 N6 1.221(6) .
C7 N4 1.373(6) .
C7 N2 1.396(6) .
C8 N4 1.329(6) .
C8 N3 1.332(7) .
C8 C9 1.491(7) .
C9 N5 1.341(7) .
C9 C10 1.375(8) .
C10 C11 1.364(9) .
C10 H10A 0.9300 .
C11 C12 1.344(11) .
C11 H11A 0.9300 .
C12 C13 1.379(9) .
C12 H12A 0.9300 .
C13 N5 1.326(7) .
C13 H13A 0.9300 .
C14 N7 1.329(8) .
C14 C15 1.386(10) .
C14 H14A 0.9300 .
C15 C16 1.371(10) .
C15 H15A 0.9300 .
C16 C17 1.360(9) .
C16 H16A 0.9300 .
C17 C18 1.388(8) .
C17 H17A 0.9300 .
C18 N7 1.350(7) .
C18 C19 1.470(8) .
C19 N8 1.329(6) .
C19 N9 1.332(7) .
C20 N12 1.221(6) .
C20 N8 1.374(6) .
C20 N10 1.387(6) .
C21 N9 1.322(7) .
C21 N10 1.334(6) .
C21 C22 1.490(7) .
C22 N11 1.336(7) .
C22 C23 1.395(8) .
C23 C24 1.352(9) .
C23 H23A 0.9300 .
C24 C25 1.386(10) .
C24 H24A 0.9300 .
C25 C26 1.379(9) .
C25 H25A 0.9300 .
C26 N11 1.341(7) .
C26 H26A 0.9300 .
C27 N13 1.321(7) .
C27 C28 1.364(9) .
C27 H27A 0.9300 .
C28 C29 1.384(10) .
C28 H28A 0.9300 .
C29 C30 1.374(9) .
C29 H29A 0.9300 .
C30 C31 1.364(8) .
C30 H30A 0.9300 .
C31 N13 1.345(7) .
C31 C32 1.482(7) .
C32 N14 1.320(6) .
C32 N15 1.339(6) .
C33 N18 1.214(6) .
C33 N16 1.391(6) .
C33 N14 1.405(6) .
C34 N16 1.317(6) .
C34 N15 1.329(6) .
C34 C35 1.485(7) .
C35 N17 1.336(7) .
C35 C36 1.373(8) .
C36 C37 1.383(8) .
C36 H36A 0.9300 .
C37 C38 1.365(9) .
C37 H37A 0.9300 .
C38 C39 1.382(9) .
C38 H38A 0.9300 .
C39 N17 1.347(7) .
C39 H39A 0.9300 .
C40 N19 1.324(7) .
C40 C41 1.374(8) .
C40 H40A 0.9300 .
C41 C42 1.365(9) .
C41 H41A 0.9300 .
C42 C43 1.387(9) .
C42 H42A 0.9300 .
C43 C44 1.368(8) .
C43 H43A 0.9300 .
C44 N19 1.349(7) .
C44 C45 1.492(7) .
C45 N20 1.320(6) .
C45 N21 1.332(6) .
C46 N24 1.213(6) .
C46 N20 1.390(7) .
C46 N22 1.397(6) .
C47 N22 1.325(6) .
C47 N21 1.328(7) .
C47 C48 1.500(7) .
C48 N23 1.352(7) .
C48 C49 1.366(7) .
C49 C50 1.393(8) .
C49 H49A 0.9300 .
C50 C51 1.351(9) .
C50 H50A 0.9300 .
C51 C52 1.382(9) .
C51 H51A 0.9300 .
C52 N23 1.324(7) .
C52 H52A 0.9300 .
C53 N25 1.330(7) .
C53 C54 1.374(9) .
C53 H53A 0.9300 .
C54 C55 1.356(10) .
C54 H54A 0.9300 .
C55 C56 1.375(9) .
C55 H55A 0.9300 .
C56 C57 1.378(8) .
C56 H56A 0.9300 .
C57 N25 1.343(7) .
C57 C58 1.485(8) .
C58 N26 1.330(7) .
C58 N27 1.343(6) .
C59 N30 1.225(6) .
C59 N28 1.390(6) .
C59 N26 1.392(7) .
C60 N28 1.312(7) .
C60 N27 1.331(7) .
C60 C61 1.490(7) .
C61 N29 1.341(7) .
C61 C62 1.374(8) .
C62 C63 1.404(8) .
C62 H62A 0.9300 .
C63 C64 1.350(9) .
C63 H63A 0.9300 .
C64 C65 1.372(9) .
C64 H64A 0.9300 .
C65 N29 1.342(7) .
C65 H65A 0.9300 .
C66 N31 1.326(7) .
C66 C67 1.385(9) .
C66 H66A 0.9300 .
C67 C68 1.372(10) .
C67 H67A 0.9300 .
C68 C69 1.367(9) .
C68 H68A 0.9300 .
C69 C70 1.386(7) .
C69 H69A 0.9300 .
C70 N31 1.342(7) .
C70 C71 1.496(7) .
C71 N32 1.325(6) .
C71 N33 1.327(7) .
C72 N36 1.233(6) .
C72 N34 1.377(6) .
C72 N32 1.385(6) .
C73 N34 1.324(6) .
C73 N33 1.332(7) .
C73 C74 1.493(8) .
C74 N35 1.347(7) .
C74 C75 1.378(7) .
C75 C76 1.371(9) .
C75 H75A 0.9300 .
C76 C77 1.384(10) .
C76 H76A 0.9300 .
C77 C78 1.363(9) .
C77 H77A 0.9300 .
C78 N35 1.330(7) .
C78 H78A 0.9300 .
N1 Co3 2.156(5) 2_676
N2 Co3 2.141(4) 2_676
N6 H6B 0.9001 .
N12 H12B 0.8998 .
N13 Co4 2.151(5) 2_676
N14 Co4 2.151(4) 2_676
N18 H18B 0.8998 .
N24 H24B 0.9001 .
N30 H30B 0.8998 .
N36 H36B 0.8999 .
N1A O1A 1.233(13) .
N1A O3A 1.236(11) .
N1A O2A 1.250(13) .
N2A O5A 1.213(10) .
N2A O6A 1.214(10) .
N2A O4A 1.322(11) .
O1W H1WA 0.8710 .
O1W H1WB 0.8669 .
O2W H2WA 0.8348 .
O2W H2WB 0.8592 .
O3W H3WA 0.8841 .
O3W H3WB 0.8721 .
O5W H5WA 0.8642 .
O5W H5WB 0.8718 .
O4W H4WA 0.9120 .
O4W H4WB 0.8621 .
O6W H6WB 0.9067 .
O6W H6WA 0.8790 .
O7W H7WA 0.9705 .
O7W H7WB 0.8501 .
O8W H8WA 0.8389 .
O8W H8WB 0.8502 .
O9W H9WA 0.9242 .
O9W H9WB 0.8721 .
N3A O8A 1.250(14) .
N3A O7A 1.291(15) .
N3A O9A 1.313(15) .

loop_
_geom_hbond_atom_site_label_D
_geom_hbond_atom_site_label_H
_geom_hbond_atom_site_label_A
_geom_hbond_distance_DH
_geom_hbond_distance_HA
_geom_hbond_distance_DA
_geom_hbond_angle_DHA
_geom_hbond_site_symmetry_A
O1W H1WA N12 0.87 1.80 2.668(6) 172.3 .
O1W H1WB N30 0.87 1.82 2.692(5) 179.7 .
O2W H2WB N6 0.86 1.83 2.679(6) 168.5 2_676
O2W H2WA N18 0.83 1.89 2.696(5) 162.0 2_676
O3W H3WA N36 0.88 1.79 2.666(5) 168.8 .
O3W H3WB N24 0.87 1.87 2.702(5) 158.5 2_676
